data_7709754
loop_
_publ_author_name
'Priola, Emanuele'
'Giordana, Alessia'
'Gomila, Rosa Maria'
'Zangrando, Ennio'
'Andreo, Luca'
'Rabezzana, Roberto'
'Operti, Lorenza'
'Diana, Eliano'
'Mahmoudi, Ghodrat'
'Frontera, Antonio'

_publ_section_title
;
 Metallophilic interactions in silver(I) dicyanoaurate complexes
;
_journal_name_full 'Dalton Transactions'
_journal_paper_doi 10.1039/D2DT00615D
_journal_year 2022
_chemical_formula_moiety 'C30 H18 Ag2 Au2 N10'
_chemical_formula_sum 'C30 H18 Ag2 Au2 N10'
_chemical_formula_weight 1128.22
_space_group_crystal_system monoclinic
_space_group_IT_number 14
_space_group_name_Hall '-P 2ybc'
_space_group_name_H-M_alt 'P 1 21/c 1'
_atom_sites_solution_hydrogens geom
_audit_creation_method SHELXL-2018/3
_audit_update_record
;
2022-02-25 deposited with the CCDC.	2022-03-15 downloaded from the CCDC.
;
_cell_angle_alpha 90
_cell_angle_beta 100.028(6)
_cell_angle_gamma 90
_cell_formula_units_Z 2
_cell_length_a 12.0660(7)
_cell_length_b 16.5009(8)
_cell_length_c 7.4390(5)
_cell_measurement_reflns_used 4721
_cell_measurement_temperature 298(2)
_cell_measurement_theta_max 24.30
_cell_measurement_theta_min 3.64
_cell_volume 1458.48(15)
_computing_cell_refinement 'CrysAlisPro 1.171.38.46 (Rigaku OD, 2015)'
_computing_data_collection 'CrysAlisPro 1.171.38.46 (Rigaku OD, 2015)'
_computing_data_reduction 'CrysAlisPro 1.171.38.46 (Rigaku OD, 2015)'
_computing_structure_refinement 'SHELXL-2018/3 (Sheldrick, 2018)'
_computing_structure_solution 'ShelXS (Sheldrick, 2008)'
_diffrn_ambient_temperature 298(2)
_diffrn_measured_fraction_theta_full 0.998
_diffrn_measured_fraction_theta_max 0.999
_diffrn_measurement_device_type 'Xcalibur, AtlasS2, Gemini ultra'
_diffrn_measurement_method '\w scans'
_diffrn_radiation_type MoK\a
_diffrn_radiation_wavelength 0.71073
_diffrn_reflns_av_R_equivalents 0.0945
_diffrn_reflns_av_unetI/netI 0.0495
_diffrn_reflns_Laue_measured_fraction_full 0.998
_diffrn_reflns_Laue_measured_fraction_max 0.999
_diffrn_reflns_limit_h_max 17
_diffrn_reflns_limit_h_min -17
_diffrn_reflns_limit_k_max 23
_diffrn_reflns_limit_k_min -23
_diffrn_reflns_limit_l_max 10
_diffrn_reflns_limit_l_min -10
_diffrn_reflns_number 37750
_diffrn_reflns_point_group_measured_fraction_full 0.998
_diffrn_reflns_point_group_measured_fraction_max 0.999
_diffrn_reflns_theta_full 25.242
_diffrn_reflns_theta_max 30.507
_diffrn_reflns_theta_min 3.246
_diffrn_source 'fine-focus sealed X-ray tube'
_exptl_absorpt_coefficient_mu 11.392
_exptl_absorpt_correction_T_max 1.00000
_exptl_absorpt_correction_T_min 0.51566
_exptl_absorpt_correction_type multi-scan
_exptl_absorpt_process_details
;
CrysAlisPro 1.171.38.46 (Rigaku Oxford Diffraction, 2015)
Empirical absorption correction using spherical harmonics,
 implemented in SCALE3 ABSPACK scaling algorithm.
;
_exptl_crystal_colour 'light yellow'
_exptl_crystal_density_diffrn 2.569
_exptl_crystal_description plate
_exptl_crystal_F_000 1040
_exptl_crystal_size_max 0.500
_exptl_crystal_size_mid 0.330
_exptl_crystal_size_min 0.210
_refine_diff_density_max 1.387
_refine_diff_density_min -0.814
_refine_diff_density_rms 0.148
_refine_ls_extinction_method none
_refine_ls_goodness_of_fit_ref 1.023
_refine_ls_hydrogen_treatment constr
_refine_ls_matrix_type full
_refine_ls_number_parameters 199
_refine_ls_number_reflns 4451
_refine_ls_number_restraints 0
_refine_ls_restrained_S_all 1.023
_refine_ls_R_factor_all 0.0786
_refine_ls_R_factor_gt 0.0453
_refine_ls_shift/su_max 0.001
_refine_ls_shift/su_mean 0.000
_refine_ls_structure_factor_coef Fsqd
_refine_ls_weighting_details 'w=1/[\s^2^(Fo^2^)+(0.0305P)^2^+1.2565P] where P=(Fo^2^+2Fc^2^)/3'
_refine_ls_weighting_scheme calc
_refine_ls_wR_factor_gt 0.0788
_refine_ls_wR_factor_ref 0.0885
_reflns_Friedel_coverage 0.000
_reflns_number_gt 3111
_reflns_number_total 4451
_reflns_threshold_expression 'I > 2\s(I)'
_cod_data_source_file d2dt00615d2.cif
_cod_data_source_block 2
_cod_original_sg_symbol_H-M 'P 21/c'
_cod_database_code 7709754
_shelx_shelxl_version_number 2018/3
_shelx_space_group_comment
;
The symmetry employed for this shelxl refinement is uniquely defined
by the following loop, which should always be used as a source of
symmetry information in preference to the above space-group names.
They are only intended as comments.
;
_shelx_estimated_absorpt_t_min 0.070
_shelx_estimated_absorpt_t_max 0.198

loop_
_space_group_symop_operation_xyz
'x, y, z'
'-x, y+1/2, -z+1/2'
'-x, -y, -z'
'x, -y-1/2, z-1/2'

loop_
_atom_site_label
_atom_site_type_symbol
_atom_site_fract_x
_atom_site_fract_y
_atom_site_fract_z
_atom_site_U_iso_or_equiv
_atom_site_adp_type
_atom_site_occupancy
_atom_site_site_symmetry_order
_atom_site_calc_flag
_atom_site_refinement_flags_posn
_atom_site_refinement_flags_adp
_atom_site_refinement_flags_occupancy
_atom_site_disorder_assembly
_atom_site_disorder_group
Ag1 Ag 0.42437(4) -0.01418(3) 0.12946(8) 0.05047(14) Uani 1 1 d . . . . .
Au1 Au 0.83826(2) 0.05377(2) 0.33167(4) 0.04826(9) Uani 1 1 d . . . . .
N1 N 0.5942(5) -0.0058(3) 0.3325(9) 0.0573(15) Uani 1 1 d . . . . .
C1 C 0.6840(6) 0.0129(4) 0.3315(9) 0.0468(15) Uani 1 1 d . . . . .
N2 N 1.0776(6) 0.1258(4) 0.3425(10) 0.077(2) Uani 1 1 d . . . . .
C2 C 0.9909(6) 0.0983(4) 0.3375(10) 0.0553(17) Uani 1 1 d . . . . .
N3 N 0.2655(4) -0.0913(3) 0.1559(6) 0.0387(11) Uani 1 1 d . . . . .
N4 N 0.4460(4) -0.1479(2) 0.0157(6) 0.0326(10) Uani 1 1 d . . . . .
N5 N 0.6199(4) -0.1197(3) -0.0593(7) 0.0412(11) Uani 1 1 d . . . . .
C3 C 0.1720(6) -0.0622(4) 0.2035(9) 0.0501(16) Uani 1 1 d . . . . .
H3 H 0.173475 -0.009705 0.249523 0.060 Uiso 1 1 calc R U . . .
C4 C 0.0724(6) -0.1056(4) 0.1885(9) 0.0542(17) Uani 1 1 d . . . . .
H4 H 0.008281 -0.082395 0.220300 0.065 Uiso 1 1 calc R U . . .
C5 C 0.0710(6) -0.1834(4) 0.1259(10) 0.0565(18) Uani 1 1 d . . . . .
H5 H 0.005940 -0.214541 0.116238 0.068 Uiso 1 1 calc R U . . .
C6 C 0.1661(5) -0.2150(4) 0.0775(9) 0.0465(15) Uani 1 1 d . . . . .
H6 H 0.166414 -0.267931 0.034619 0.056 Uiso 1 1 calc R U . . .
C7 C 0.2630(5) -0.1675(3) 0.0925(7) 0.0363(12) Uani 1 1 d . . . . .
C8 C 0.3688(5) -0.2001(3) 0.0464(7) 0.0344(12) Uani 1 1 d . . . . .
C9 C 0.3863(5) -0.2851(3) 0.0409(8) 0.0398(14) Uani 1 1 d . . . . .
H9 H 0.330123 -0.320539 0.062256 0.048 Uiso 1 1 calc R U . . .
C10 C 0.4842(5) -0.3142(3) 0.0049(8) 0.0414(14) Uani 1 1 d . . . . .
H10 H 0.496101 -0.369807 0.001588 0.050 Uiso 1 1 calc R U . . .
C11 C 0.5687(5) -0.2599(3) -0.0279(7) 0.0367(13) Uani 1 1 d . . . . .
C12 C 0.6741(6) -0.2841(3) -0.0627(8) 0.0461(15) Uani 1 1 d . . . . .
H12 H 0.692316 -0.338800 -0.066090 0.055 Uiso 1 1 calc R U . . .
C13 C 0.7483(6) -0.2271(4) -0.0910(9) 0.0516(16) Uani 1 1 d . . . . .
H13 H 0.819600 -0.241822 -0.110685 0.062 Uiso 1 1 calc R U . . .
C14 C 0.7179(5) -0.1461(4) -0.0906(9) 0.0483(15) Uani 1 1 d . . . . .
H14 H 0.770197 -0.107847 -0.114019 0.058 Uiso 1 1 calc R U . . .
C15 C 0.5445(5) -0.1761(3) -0.0232(7) 0.0354(12) Uani 1 1 d . . . . .

loop_
_atom_site_aniso_label
_atom_site_aniso_U_11
_atom_site_aniso_U_22
_atom_site_aniso_U_33
_atom_site_aniso_U_23
_atom_site_aniso_U_13
_atom_site_aniso_U_12
Ag1 0.0473(3) 0.0278(2) 0.0794(4) -0.0037(2) 0.0198(3) -0.00537(19)
Au1 0.04699(16) 0.04101(14) 0.05839(17) 0.00076(11) 0.01371(12) 0.00199(11)
N1 0.049(4) 0.044(3) 0.076(4) -0.003(3) 0.004(3) -0.001(3)
C1 0.051(4) 0.034(3) 0.053(4) 0.001(3) -0.001(3) 0.005(3)
N2 0.060(4) 0.069(4) 0.109(6) -0.003(4) 0.030(4) -0.007(4)
C2 0.053(4) 0.048(4) 0.067(5) 0.003(3) 0.017(4) 0.006(3)
N3 0.043(3) 0.032(2) 0.043(3) 0.000(2) 0.013(2) -0.003(2)
N4 0.038(3) 0.024(2) 0.036(2) 0.0002(17) 0.007(2) -0.0047(18)
N5 0.044(3) 0.027(2) 0.054(3) 0.004(2) 0.013(2) 0.000(2)
C3 0.057(4) 0.037(3) 0.060(4) 0.000(3) 0.023(3) 0.002(3)
C4 0.048(4) 0.054(4) 0.065(4) 0.005(3) 0.023(3) -0.003(3)
C5 0.042(4) 0.054(4) 0.074(5) -0.003(3) 0.011(3) -0.013(3)
C6 0.043(4) 0.042(3) 0.053(4) 0.001(3) 0.005(3) -0.010(3)
C7 0.041(3) 0.035(3) 0.033(3) 0.001(2) 0.005(3) -0.001(2)
C8 0.040(3) 0.029(3) 0.032(3) -0.001(2) 0.002(2) -0.006(2)
C9 0.051(4) 0.029(3) 0.041(3) -0.003(2) 0.013(3) -0.010(3)
C10 0.054(4) 0.026(2) 0.044(3) -0.001(2) 0.008(3) 0.003(3)
C11 0.046(3) 0.030(3) 0.033(3) -0.002(2) 0.003(3) 0.003(2)
C12 0.059(4) 0.030(3) 0.051(4) 0.000(3) 0.013(3) 0.008(3)
C13 0.046(4) 0.047(4) 0.063(4) 0.003(3) 0.015(3) 0.014(3)
C14 0.042(4) 0.039(3) 0.065(4) 0.004(3) 0.012(3) -0.006(3)
C15 0.045(3) 0.032(3) 0.030(3) 0.000(2) 0.006(2) 0.001(2)

loop_
_atom_type_symbol
_atom_type_description
_atom_type_scat_dispersion_real
_atom_type_scat_dispersion_imag
_atom_type_scat_source
C C 0.0033 0.0016 'International Tables Vol C Tables 4.2.6.8 and 6.1.1.4'
H H 0.0000 0.0000 'International Tables Vol C Tables 4.2.6.8 and 6.1.1.4'
Ag Ag -0.8971 1.1015 'International Tables Vol C Tables 4.2.6.8 and 6.1.1.4'
Au Au -2.0133 8.8022 'International Tables Vol C Tables 4.2.6.8 and 6.1.1.4'
N N 0.0061 0.0033 'International Tables Vol C Tables 4.2.6.8 and 6.1.1.4'

loop_
_geom_angle_atom_site_label_1
_geom_angle_atom_site_label_2
_geom_angle_atom_site_label_3
_geom_angle
_geom_angle_site_symmetry_1
_geom_angle_site_symmetry_3
_geom_angle_publ_flag
N5 Ag1 N1 103.42(18) 3_655 . ?
N5 Ag1 N3 112.25(17) 3_655 . ?
N1 Ag1 N3 128.30(19) . . ?
N5 Ag1 N4 146.75(16) 3_655 . ?
N1 Ag1 N4 98.44(17) . . ?
N3 Ag1 N4 70.71(16) . . ?
N5 Ag1 Ag1 81.01(12) 3_655 3_655 ?
N1 Ag1 Ag1 80.65(16) . 3_655 ?
N3 Ag1 Ag1 139.52(12) . 3_655 ?
N4 Ag1 Ag1 78.16(11) . 3_655 ?
C2 Au1 C1 177.7(3) . . ?
C1 N1 Ag1 138.6(6) . . ?
N1 C1 Au1 175.9(6) . . ?
N2 C2 Au1 178.2(7) . . ?
C3 N3 C7 117.6(5) . . ?
C3 N3 Ag1 124.9(4) . . ?
C7 N3 Ag1 116.7(4) . . ?
C8 N4 C15 119.0(5) . . ?
C8 N4 Ag1 114.7(4) . . ?
C15 N4 Ag1 123.1(3) . . ?
C14 N5 C15 117.4(5) . . ?
C14 N5 Ag1 117.1(4) . 3_655 ?
C15 N5 Ag1 124.2(4) . 3_655 ?
N3 C3 C4 123.7(6) . . ?
N3 C3 H3 118.1 . . ?
C4 C3 H3 118.1 . . ?
C5 C4 C3 118.2(6) . . ?
C5 C4 H4 120.9 . . ?
C3 C4 H4 120.9 . . ?
C4 C5 C6 119.2(6) . . ?
C4 C5 H5 120.4 . . ?
C6 C5 H5 120.4 . . ?
C5 C6 C7 119.7(6) . . ?
C5 C6 H6 120.1 . . ?
C7 C6 H6 120.1 . . ?
N3 C7 C6 121.5(6) . . ?
N3 C7 C8 117.0(5) . . ?
C6 C7 C8 121.5(5) . . ?
N4 C8 C9 121.9(5) . . ?
N4 C8 C7 117.9(5) . . ?
C9 C8 C7 120.2(5) . . ?
C10 C9 C8 119.9(5) . . ?
C10 C9 H9 120.0 . . ?
C8 C9 H9 120.0 . . ?
C9 C10 C11 119.6(5) . . ?
C9 C10 H10 120.2 . . ?
C11 C10 H10 120.2 . . ?
C12 C11 C10 124.0(5) . . ?
C12 C11 C15 118.7(5) . . ?
C10 C11 C15 117.3(5) . . ?
C13 C12 C11 118.8(5) . . ?
C13 C12 H12 120.6 . . ?
C11 C12 H12 120.6 . . ?
C12 C13 C14 119.5(6) . . ?
C12 C13 H13 120.2 . . ?
C14 C13 H13 120.2 . . ?
N5 C14 C13 124.3(6) . . ?
N5 C14 H14 117.8 . . ?
C13 C14 H14 117.8 . . ?
N4 C15 N5 116.7(5) . . ?
N4 C15 C11 122.2(5) . . ?
N5 C15 C11 121.1(5) . . ?

loop_
_geom_bond_atom_site_label_1
_geom_bond_atom_site_label_2
_geom_bond_distance
_geom_bond_site_symmetry_2
_geom_bond_publ_flag
Ag1 N5 2.311(4) 3_655 ?
Ag1 N1 2.329(6) . ?
Ag1 N3 2.337(5) . ?
Ag1 N4 2.393(4) . ?
Ag1 Ag1 2.9127(10) 3_655 ?
Au1 C2 1.976(8) . ?
Au1 C1 1.980(7) . ?
N1 C1 1.128(8) . ?
N2 C2 1.135(9) . ?
N3 C3 1.330(8) . ?
N3 C7 1.342(7) . ?
N4 C8 1.317(7) . ?
N4 C15 1.354(7) . ?
N5 C14 1.319(8) . ?
N5 C15 1.360(7) . ?
C3 C4 1.388(9) . ?
C3 H3 0.9300 . ?
C4 C5 1.364(9) . ?
C4 H4 0.9300 . ?
C5 C6 1.365(9) . ?
C5 H5 0.9300 . ?
C6 C7 1.396(8) . ?
C6 H6 0.9300 . ?
C7 C8 1.480(8) . ?
C8 C9 1.420(7) . ?
C9 C10 1.345(8) . ?
C9 H9 0.9300 . ?
C10 C11 1.409(8) . ?
C10 H10 0.9300 . ?
C11 C12 1.399(9) . ?
C11 C15 1.416(7) . ?
C12 C13 1.340(9) . ?
C12 H12 0.9300 . ?
C13 C14 1.386(8) . ?
C13 H13 0.9300 . ?
C14 H14 0.9300 . ?
